data_1569819
loop_
_publ_author_name
'Jing, Jing'
'Yu, Miao'
'Pan, Lei'
'Zhao, Yang'
'Xu, Guo'
'Zhang, Hua-Hong'
'Li, Chen'
'Zhang, Xiao-Peng'

_publ_section_title
;
 Synthesis and Biological Activities of Luminescent 5,6-Membered
 Bis(Metallacyclic) Platinum(II) Complexes
;
_journal_issue 17
_journal_name_full Molecules
_journal_page_first 6369
_journal_paper_doi 10.3390/molecules28176369
_journal_volume 28
_journal_year 2023
_chemical_absolute_configuration rm
_chemical_formula_moiety '2(C38 H35 N4 Pt), C F3 O3 S'
_chemical_formula_sum 'C77 H70 F3 N8 O3 Pt2 S'
_chemical_formula_weight 1634.65
_space_group_crystal_system triclinic
_space_group_IT_number 1
_space_group_name_Hall 'P 1'
_space_group_name_H-M_alt 'P 1'
_atom_sites_solution_hydrogens mixed
_atom_sites_solution_primary dual
_audit_creation_date 2022-11-25
_audit_creation_method
;
Olex2 1.5-ac5-024
(compiled 2022.04.12 svn.rca3783a0 for Rigaku Oxford Diffraction, GUI svn.r6498)
;
_cell_angle_alpha 70.891(2)
_cell_angle_beta 86.709(2)
_cell_angle_gamma 84.755(2)
_cell_formula_units_Z 1
_cell_length_a 7.2605(2)
_cell_length_b 14.3218(3)
_cell_length_c 18.0040(3)
_cell_measurement_reflns_used 22952
_cell_measurement_temperature 100.00(10)
_cell_measurement_theta_max 35.8280
_cell_measurement_theta_min 2.2070
_cell_volume 1760.80(7)
_computing_cell_refinement 'CrysAlisPro 1.171.42.72a (Rigaku OD, 2022)'
_computing_data_collection 'CrysAlisPro 1.171.42.72a (Rigaku OD, 2022)'
_computing_data_reduction 'CrysAlisPro 1.171.42.72a (Rigaku OD, 2022)'
_computing_molecular_graphics 'Olex2 1.5-ac5-024 (Dolomanov et al., 2009)'
_computing_publication_material 'Olex2 1.5-ac5-024 (Dolomanov et al., 2009)'
_computing_structure_refinement 'SHELXL 2019/2 (Sheldrick, 2015)'
_computing_structure_solution 'SHELXT 2018/2 (Sheldrick, 2018)'
_diffrn_ambient_temperature 100.00(10)
_diffrn_detector_area_resol_mean 10.0000
_diffrn_measured_fraction_theta_full 1.000
_diffrn_measured_fraction_theta_max 1.000
_diffrn_measurement_device_type 'XtaLAB Synergy R, DW system, HyPix'
_diffrn_measurement_method '\w scans'
_diffrn_radiation_type 'Mo K\a'
_diffrn_radiation_wavelength 0.71073
_diffrn_reflns_av_R_equivalents 0.0292
_diffrn_reflns_av_unetI/netI 0.0414
_diffrn_reflns_Laue_measured_fraction_full 1.000
_diffrn_reflns_Laue_measured_fraction_max 1.000
_diffrn_reflns_limit_h_max 8
_diffrn_reflns_limit_h_min -8
_diffrn_reflns_limit_k_max 17
_diffrn_reflns_limit_k_min -17
_diffrn_reflns_limit_l_max 21
_diffrn_reflns_limit_l_min -21
_diffrn_reflns_number 25177
_diffrn_reflns_point_group_measured_fraction_full 0.907
_diffrn_reflns_point_group_measured_fraction_max 0.907
_diffrn_reflns_theta_full 24.998
_diffrn_reflns_theta_max 24.998
_diffrn_reflns_theta_min 2.210
_diffrn_source 'Rotating-anode X-ray tube'
_diffrn_standards_number 0
_exptl_absorpt_coefficient_mu 4.059
_exptl_absorpt_correction_T_max 1.00000
_exptl_absorpt_correction_T_min 0.86446
_exptl_absorpt_correction_type multi-scan
_exptl_absorpt_process_details
;
CrysAlisPro 1.171.42.72a (Rigaku Oxford Diffraction, 2022)
Empirical absorption correction using spherical harmonics,
implemented in SCALE3 ABSPACK scaling algorithm.
;
_exptl_crystal_colour yellow
_exptl_crystal_colour_primary yellow
_exptl_crystal_density_diffrn 1.542
_exptl_crystal_description block
_exptl_crystal_F_000 811
_exptl_crystal_size_max 0.2
_exptl_crystal_size_mid 0.18
_exptl_crystal_size_min 0.16
_refine_diff_density_max 0.939
_refine_diff_density_min -0.935
_refine_diff_density_rms 0.113
_refine_ls_abs_structure_details
;
 Refined as an inversion twin.
;
_refine_ls_abs_structure_Flack 0.185(12)
_refine_ls_extinction_method none
_refine_ls_goodness_of_fit_ref 1.053
_refine_ls_hydrogen_treatment constr
_refine_ls_matrix_type full
_refine_ls_number_parameters 795
_refine_ls_number_reflns 11281
_refine_ls_number_restraints 4899
_refine_ls_restrained_S_all 0.896
_refine_ls_R_factor_all 0.0362
_refine_ls_R_factor_gt 0.0323
_refine_ls_shift/su_max 0.004
_refine_ls_shift/su_mean 0.000
_refine_ls_structure_factor_coef Fsqd
_refine_ls_weighting_details 'w=1/[\s^2^(Fo^2^)+(0.0138P)^2^+11.9285P] where P=(Fo^2^+2Fc^2^)/3'
_refine_ls_weighting_scheme calc
_refine_ls_wR_factor_gt 0.0724
_refine_ls_wR_factor_ref 0.0740
_reflns_Friedel_coverage 0.814
_reflns_Friedel_fraction_full 0.814
_reflns_Friedel_fraction_max 0.814
_reflns_number_gt 10450
_reflns_number_total 11281
_reflns_threshold_expression 'I > 2\s(I)'
_cod_data_source_file (-)-2.cif
_cod_data_source_block 1
_cod_database_code 1569819
_shelx_shelxl_version_number 2019/2
_shelx_space_group_comment
;
The symmetry employed for this shelxl refinement is uniquely defined
by the following loop, which should always be used as a source of
symmetry information in preference to the above space-group names.
They are only intended as comments.
;
_shelx_estimated_absorpt_t_max 0.563
_shelx_estimated_absorpt_t_min 0.497
_olex2_refinement_description
;
1. Twinned data refinement
 Scales: 0.815(12)
 0.185(12)
2. Fixed Uiso
 At 1.2 times of:
  All C(H) groups, All C(H,H) groups
 At 1.5 times of:
  All C(H,H,H) groups
3. Restrained distances
 C31-F1 = C31-F3 = C31-F2
 1.33 with sigma of 0.02
 H77B_$1-H37A_$1
 2.1 with sigma of 0.01
 C2-C17
 1.55 with sigma of 0.01
 H17B-H33A
 2.1 with sigma of 0.01
 C33-C65
 1.55 with sigma of 0.01
 C31-S1
 1.82 with sigma of 0.02
 C33-C68
 1.55 with sigma of 0.01
 S1-O1 = S1-O3 = S1-O2
 1.44 with sigma of 0.02
 C75-C71
 1.55 with sigma of 0.01
 C2-C69
 1.55 with sigma of 0.01
 C2-C65
 1.55 with sigma of 0.01
 C67-C65
 1.55 with sigma of 0.01
 C67-C63
 1.55 with sigma of 0.01
 C63-C47
 1.55 with sigma of 0.01
 C2-C63
 1.55 with sigma of 0.01
 C73-C19
 1.5 with sigma of 0.01
 C75-C35
 1.5 with sigma of 0.01
 C73-C71
 1.5 with sigma of 0.01
 C71-C75
 1.5 with sigma of 0.01
 C15-C77
 1.5 with sigma of 0.01
 C71-C70
 1.5 with sigma of 0.01
 C73-C37
 1.5 with sigma of 0.01
 C73-C35
 1.5 with sigma of 0.01
 C35-C77
 1.5 with sigma of 0.01
 C31-O2
 2.57 with sigma of 0.04
 C31-O1
 2.58 with sigma of 0.04
 C31-O3
 2.56 with sigma of 0.04
 C31-O1 \\sim C31-O3 \\sim C31-O2
 with sigma of 0.04
 C31-F1 \\sim C31-F3 \\sim C31-F2
 with sigma of 0.02
 F1-F3 \\sim F3-F2 \\sim F2-F1
 with sigma of 0.04
 S1-F1 \\sim S1-F3 \\sim S1-F2
 with sigma of 0.04
 S1-O1 \\sim S1-O3 \\sim S1-O2
 with sigma of 0.02
 O1-O3 \\sim O3-O2 \\sim O1-O2
 with sigma of 0.04
4. Uiso/Uaniso restraints and constraints
N1 \\sim N2 \\sim N3 \\sim N5 \\sim N4 \\sim N6 \\sim N7 \\sim N8 \\sim C1
\\sim C2 \\sim C17 \\sim C20 \\sim C22 \\sim C24 \\sim C26 \\sim C28 \\sim C30
\\sim C25 \\sim C29 \\sim C33 \\sim C40 \\sim C42 \\sim C44 \\sim C46 \\sim C48
\\sim C50 \\sim C52 \\sim C47 \\sim C51 \\sim C13 \\sim C53 \\sim C27 \\sim C55
\\sim C7 \\sim C56 \\sim C57 \\sim C58 \\sim C60 \\sim C61 \\sim C62 \\sim C63
\\sim C65 \\sim C66 \\sim C67 \\sim C68 \\sim C69 \\sim C3 \\sim C4 \\sim C5
\\sim C41 \\sim C21 \\sim C43 \\sim C11 \\sim C45 \\sim C6 \\sim C8 \\sim C10
\\sim C12 \\sim C14 \\sim C16 \\sim C9 \\sim C15 \\sim C18 \\sim C19 \\sim C23
\\sim C32 \\sim C34 \\sim C35 \\sim C36 \\sim C37 \\sim C38 \\sim C39 \\sim C49
\\sim C54 \\sim C59 \\sim C64 \\sim C70 \\sim C71 \\sim C72 \\sim C73 \\sim C74
\\sim C75 \\sim C76 \\sim C77 \\sim C31: within 5A with sigma of 0.01 and sigma
for terminal atoms of 0.02 within 5A
S1 \\sim F1 \\sim F2 \\sim F3 \\sim O1 \\sim O2 \\sim O3 \\sim C31: within 2A
with sigma of 0.04 and sigma for terminal atoms of 0.08 within 2A
5. Rigid body (RIGU) restrains
 S1, F1, F2, F3, O1, O2, O3, C31
 with sigma for 1-2 distances of 0.004 and sigma for 1-3 distances of 0.004
6.a Riding coordinates:
 C17(H17A,H17B,H17C), C33(H33A,H33B), C77(H77A,H77B)
6.b Ternary CH refined with riding coordinates:
 C63(H63), C65(H65), C35(H35), C71(H71)
6.c Secondary CH2 refined with riding coordinates:
 C67(H67A,H67B), C75(H75A,H75B)
6.d Aromatic/amide H refined with riding coordinates:
 C24(H24), C26(H26), C28(H28), C30(H30), C40(H40), C42(H42), C44(H44),
 C46(H46), C48(H48), C50(H50), C53(H53), C27(H27), C55(H55), C57(H57), C58(H58),
  C60(H60), C62(H62), C3(H3), C41(H41), C21(H21), C43(H43), C11(H11), C45(H45),
 C6(H6), C8(H8), C10(H10), C12(H12), C9(H9), C23(H23), C38(H38), C39(H39),
 C54(H54), C64(H64), C72(H72)
6.e Fitted hexagon refined as free rotating group:
 C20(C22,C24,C26,C28,C30), C42(C44,C46,C48,C50,C52), C51(C13,C53,C27,C55,C7),
 C5(C41,C21,C43,C11,C45), C6(C8,C10,C12,C14,C16)
6.f Idealised Me refined as rotating group:
 C29(H29A,H29B,H29C), C61(H61A,H61B,H61C), C69(H69A,H69B,H69C), C4(H4A,H4B,
 H4C), C19(H19A,H19B,H19C), C36(H36A,H36B,H36C), C37(H37A,H37B,H37C)
;
_smtbx_masks_void_probe_radius 1.2
_smtbx_masks_void_truncation_radius 1.2
_olex2_submission_special_instructions 'No special instructions were received'

loop_
_space_group_symop_operation_xyz
'x, y, z'

loop_
_atom_site_label
_atom_site_type_symbol
_atom_site_fract_x
_atom_site_fract_y
_atom_site_fract_z
_atom_site_U_iso_or_equiv
_atom_site_adp_type
_atom_site_occupancy
_atom_site_site_symmetry_order
_atom_site_calc_flag
_atom_site_refinement_flags_posn
_atom_site_refinement_flags_adp
_atom_site_refinement_flags_occupancy
_atom_site_disorder_assembly
_atom_site_disorder_group
Pt1 Pt 0.86611(4) 0.79591(2) 0.26233(2) 0.01155(17) Uani 1 1 d . . . . .
N1 N 0.802(2) 0.9472(12) 0.2147(9) 0.0144(15) Uani 1 1 d . U . . .
N2 N 0.937(3) 0.8166(14) 0.1468(11) 0.0138(15) Uani 1 1 d . U . . .
N3 N 0.993(2) 0.6468(13) 0.1536(10) 0.0166(16) Uani 1 1 d . U . . .
N5 N 0.726(2) 0.7845(11) 0.4287(10) 0.0141(15) Uani 1 1 d . U . . .
C1 C 0.786(3) 0.7859(16) 0.3660(12) 0.0143(16) Uani 1 1 d . U . . .
C2 C 0.6845(14) 1.2802(7) 0.2251(6) 0.0210(19) Uani 1 1 d D U . . .
C17 C 0.8953(14) 1.2755(8) 0.2154(6) 0.022(2) Uani 1 1 d D U . . .
H17A H 0.948321 1.266551 0.265152 0.033 Uiso 1 1 d R U . . .
H17B H 0.931631 1.336251 0.177772 0.033 Uiso 1 1 d DR U . . .
H17C H 0.938321 1.220991 0.197432 0.033 Uiso 1 1 d R U . . .
C20 C 0.9826(15) 0.5978(7) 0.2397(5) 0.0149(17) Uani 1 1 d G U . . .
C22 C 0.9458(17) 0.6474(6) 0.2943(7) 0.0149(17) Uani 1 1 d G U . . .
C24 C 0.9516(18) 0.5951(8) 0.3743(6) 0.0171(18) Uani 1 1 d G U . . .
H24 H 0.926398 0.628949 0.411583 0.021 Uiso 1 1 calc R U . . .
C26 C 0.9941(15) 0.4931(8) 0.3997(5) 0.019(2) Uani 1 1 d G U . . .
H26 H 0.998084 0.457370 0.454399 0.023 Uiso 1 1 calc R U . . .
C28 C 1.0309(14) 0.4436(6) 0.3452(6) 0.022(2) Uani 1 1 d G U . . .
H28 H 1.060051 0.373912 0.362556 0.026 Uiso 1 1 calc R U . . .
C30 C 1.0252(13) 0.4959(7) 0.2652(5) 0.0206(18) Uani 1 1 d G U . . .
H30 H 1.050334 0.462033 0.227896 0.025 Uiso 1 1 calc R U . . .
C25 C 0.993(3) 0.7447(15) 0.1139(12) 0.0159(17) Uani 1 1 d . U . . .
C29 C 0.577(3) 0.9661(12) 0.4540(11) 0.021(3) Uani 1 1 d . U . . .
H29A H 0.522479 0.955539 0.409171 0.031 Uiso 1 1 calc R U . . .
H29B H 0.697711 0.993480 0.437668 0.031 Uiso 1 1 calc R U . . .
H29C H 0.495310 1.012514 0.472548 0.031 Uiso 1 1 calc R U . . .
C33 C 0.7335(17) 1.2645(9) 0.1027(7) 0.032(2) Uani 1 1 d D U . . .
H33A H 0.840675 1.301281 0.081009 0.039 Uiso 1 1 d DR U . . .
H33B H 0.655865 1.266421 0.060039 0.039 Uiso 1 1 d R U . . .
C40 C 0.7959(18) 1.0866(11) 0.0947(8) 0.0182(18) Uani 1 1 d . U . . .
H40 H 0.816873 1.111077 0.039364 0.022 Uiso 1 1 calc R U . . .
C42 C 0.8492(13) 0.5739(9) 0.0701(7) 0.0194(19) Uani 1 1 d G U . . .
H42 H 0.735044 0.606510 0.079852 0.023 Uiso 1 1 calc R U . . .
C44 C 0.8567(12) 0.5168(9) 0.0205(7) 0.021(2) Uani 1 1 d G U . . .
H44 H 0.747700 0.510365 -0.003573 0.025 Uiso 1 1 calc R U . . .
C46 C 1.0238(14) 0.4690(8) 0.0063(6) 0.019(2) Uani 1 1 d G U . . .
H46 H 1.028925 0.430004 -0.027594 0.023 Uiso 1 1 calc R U . . .
C48 C 1.1833(12) 0.4784(9) 0.0416(7) 0.021(2) Uani 1 1 d G U . . .
H48 H 1.297494 0.445788 0.031809 0.025 Uiso 1 1 calc R U . . .
C50 C 1.1758(14) 0.5355(10) 0.0911(7) 0.019(2) Uani 1 1 d G U . . .
H50 H 1.284843 0.541934 0.115233 0.023 Uiso 1 1 calc R U . . .
C52 C 1.0088(17) 0.5833(9) 0.1054(7) 0.0157(18) Uani 1 1 d G U . . .
C47 C 0.6862(19) 1.1083(11) 0.2153(9) 0.0191(19) Uani 1 1 d D U . . .
C51 C 0.6676(17) 0.7817(7) 0.5048(4) 0.0148(18) Uani 1 1 d G U . . .
C13 C 0.6034(17) 0.8687(5) 0.5193(5) 0.0166(17) Uani 1 1 d G U . . .
C53 C 0.5476(15) 0.8662(5) 0.5951(5) 0.0179(18) Uani 1 1 d G U . . .
H53 H 0.503702 0.925633 0.605023 0.022 Uiso 1 1 calc R U . . .
C27 C 0.5560(15) 0.7766(6) 0.6563(4) 0.0181(18) Uani 1 1 d G U . . .
H27 H 0.517838 0.774835 0.708089 0.022 Uiso 1 1 calc R U . . .
C55 C 0.6202(15) 0.6896(5) 0.6418(5) 0.0187(19) Uani 1 1 d G U . . .
H55 H 0.625952 0.628346 0.683635 0.022 Uiso 1 1 calc R U . . .
C7 C 0.6760(16) 0.6921(5) 0.5660(6) 0.0147(18) Uani 1 1 d G U . . .
C56 C 0.918(3) 0.9171(14) 0.0987(11) 0.0157(18) Uani 1 1 d . U . . .
C57 C 0.968(2) 0.9439(14) 0.0201(10) 0.017(2) Uani 1 1 d . U . . .
H57 H 0.952484 1.011110 -0.012511 0.021 Uiso 1 1 calc R U . . .
C58 C 0.728(2) 1.0106(14) 0.2531(11) 0.0170(17) Uani 1 1 d . U . . .
H58 H 0.705805 0.985179 0.308312 0.020 Uiso 1 1 calc R U . . .
C60 C 1.047(3) 0.7744(15) 0.0323(11) 0.0171(19) Uani 1 1 d . U . . .
H60 H 1.084807 0.725613 0.008234 0.021 Uiso 1 1 calc R U . . .
C61 C 0.744(3) 0.5878(17) 0.5486(13) 0.023(3) Uani 1 1 d . U . . .
H61A H 0.873134 0.589452 0.530022 0.035 Uiso 1 1 calc R U . . .
H61B H 0.666265 0.580318 0.508394 0.035 Uiso 1 1 calc R U . . .
H61C H 0.731432 0.531781 0.597172 0.035 Uiso 1 1 calc R U . . .
C62 C 1.043(3) 0.8711(15) -0.0106(13) 0.018(2) Uani 1 1 d . U . . .
H62 H 1.092352 0.889855 -0.062997 0.022 Uiso 1 1 calc R U . . .
C63 C 0.5923(15) 1.1799(7) 0.2569(7) 0.0206(19) Uani 1 1 d D U . . .
H63 H 0.567060 1.152522 0.314862 0.025 Uiso 1 1 calc R U . . .
C65 C 0.5726(14) 1.3042(8) 0.1503(6) 0.024(2) Uani 1 1 d D U . . .
H65 H 0.528501 1.375496 0.126196 0.028 Uiso 1 1 calc R U . . .
C66 C 0.846(3) 0.9836(14) 0.1380(12) 0.0166(17) Uani 1 1 d . U . . .
C67 C 0.4298(15) 1.2381(8) 0.2047(7) 0.0222(19) Uani 1 1 d D U . . .
H67A H 0.366787 1.198334 0.179553 0.027 Uiso 1 1 calc R U . . .
H67B H 0.339467 1.273832 0.231149 0.027 Uiso 1 1 calc R U . . .
C68 C 0.7180(18) 1.1489(9) 0.1342(8) 0.0190(19) Uani 1 1 d D U . . .
C69 C 0.6276(17) 1.3472(8) 0.2752(7) 0.025(2) Uani 1 1 d D U . . .
H69A H 0.492379 1.356508 0.278477 0.038 Uiso 1 1 calc R U . . .
H69B H 0.678743 1.411605 0.250995 0.038 Uiso 1 1 calc R U . . .
H69C H 0.675513 1.316090 0.328199 0.038 Uiso 1 1 calc R U . . .
Pt2 Pt 0.18152(4) 0.74393(2) 0.52149(2) 0.01146(16) Uani 1 1 d . . . . .
N4 N 0.317(2) 0.7630(12) 0.3518(10) 0.0158(16) Uani 1 1 d . U . . .
N6 N 0.063(2) 0.8925(12) 0.6274(10) 0.0166(16) Uani 1 1 d . U . . .
N7 N 0.238(2) 0.5905(12) 0.5647(10) 0.0164(15) Uani 1 1 d . U . . .
N8 N 0.113(3) 0.7224(14) 0.6351(11) 0.0156(16) Uani 1 1 d . U . . .
C3 C -0.009(3) 0.6644(15) 0.7923(13) 0.019(2) Uani 1 1 d . U . . .
H3 H -0.049098 0.645728 0.846016 0.023 Uiso 1 1 calc R U . . .
C4 C 0.297(3) 0.9511(17) 0.2308(13) 0.022(3) Uani 1 1 d . U . . .
H4A H 0.161720 0.957332 0.230977 0.034 Uiso 1 1 calc R U . . .
H4B H 0.345009 1.008345 0.190005 0.034 Uiso 1 1 calc R U . . .
H4C H 0.339241 0.948593 0.282266 0.034 Uiso 1 1 calc R U . . .
C5 C 0.0389(17) 0.9552(9) 0.6775(7) 0.0187(18) Uani 1 1 d G U . . .
C41 C 0.1865(13) 0.9644(9) 0.7198(7) 0.0179(19) Uani 1 1 d G U . . .
H41 H 0.304717 0.932758 0.714018 0.022 Uiso 1 1 calc R U . . .
C21 C 0.1611(12) 1.0200(9) 0.7705(6) 0.020(2) Uani 1 1 d G U . . .
H21 H 0.261983 1.026381 0.799397 0.024 Uiso 1 1 calc R U . . .
C43 C -0.0119(14) 1.0664(9) 0.7789(6) 0.022(2) Uani 1 1 d G U . . .
H43 H -0.029205 1.104391 0.813549 0.026 Uiso 1 1 calc R U . . .
C11 C -0.1594(12) 1.0571(9) 0.7366(7) 0.023(2) Uani 1 1 d G U . . .
H11 H -0.277660 1.088779 0.742324 0.027 Uiso 1 1 calc R U . . .
C45 C -0.1341(15) 1.0015(10) 0.6859(7) 0.019(2) Uani 1 1 d G U . . .
H45 H -0.234930 0.995159 0.656945 0.023 Uiso 1 1 calc R U . . .
C6 C 0.0929(18) 0.9472(8) 0.4106(6) 0.0169(18) Uani 1 1 d G U . . .
H6 H 0.101604 0.914406 0.372258 0.020 Uiso 1 1 calc R U . . .
C8 C 0.0731(16) 1.0501(8) 0.3871(5) 0.020(2) Uani 1 1 d G U . . .
H8 H 0.068311 1.087652 0.332832 0.024 Uiso 1 1 calc R U . . .
C10 C 0.0604(13) 1.0982(6) 0.4432(6) 0.0190(19) Uani 1 1 d G U . . .
H10 H 0.046839 1.168512 0.427184 0.023 Uiso 1 1 calc R U . . .
C12 C 0.0674(13) 1.0433(7) 0.5227(5) 0.0188(18) Uani 1 1 d G U . . .
H12 H 0.058660 1.076125 0.560961 0.023 Uiso 1 1 calc R U . . .
C14 C 0.0872(16) 0.9404(7) 0.5461(5) 0.0184(17) Uani 1 1 d G U . . .
C16 C 0.0999(18) 0.8924(6) 0.4900(7) 0.0165(17) Uani 1 1 d G U . . .
C9 C 0.2086(19) 0.4491(11) 0.6785(9) 0.0211(19) Uani 1 1 d . U . . .
H9 H 0.167844 0.422885 0.731806 0.025 Uiso 1 1 calc R U . . .
C15 C 0.2796(18) 0.3840(9) 0.6399(8) 0.022(2) Uani 1 1 d D U . . .
C18 C 0.361(2) 0.8666(9) 0.2159(8) 0.0156(17) Uani 1 1 d . U . . .
C19 C 0.6394(17) 0.2220(8) 0.5142(7) 0.028(2) Uani 1 1 d D U . . .
H19A H 0.699731 0.160652 0.549251 0.042 Uiso 1 1 calc R U . . .
H19B H 0.732852 0.261533 0.479578 0.042 Uiso 1 1 calc R U . . .
H19C H 0.550266 0.205668 0.482265 0.042 Uiso 1 1 calc R U . . .
C23 C -0.013(3) 0.7617(15) 0.7475(12) 0.0183(19) Uani 1 1 d . U . . .
H23 H -0.064300 0.810911 0.769242 0.022 Uiso 1 1 calc R U . . .
C32 C 0.375(2) 0.7724(9) 0.2719(7) 0.0141(17) Uani 1 1 d . U . . .
C34 C 0.056(3) 0.7904(15) 0.6699(13) 0.0162(17) Uani 1 1 d . U . . .
C35 C 0.3786(15) 0.2303(8) 0.6149(6) 0.0224(19) Uani 1 1 d D U . . .
H35 H 0.396975 0.156301 0.634998 0.027 Uiso 1 1 calc R U . . .
C36 C 0.459(3) 0.5856(13) 0.3214(11) 0.021(3) Uani 1 1 d . U . . .
H36A H 0.337747 0.571698 0.347661 0.031 Uiso 1 1 calc R U . . .
H36B H 0.548265 0.586887 0.359763 0.031 Uiso 1 1 calc R U . . .
H36C H 0.500789 0.533775 0.298375 0.031 Uiso 1 1 calc R U . . .
C37 C 0.6845(16) 0.3181(8) 0.6014(7) 0.024(2) Uani 1 1 d D U . . .
H37A H 0.678833 0.284509 0.658412 0.036 Uiso 1 1 calc R U . . .
H37B H 0.660648 0.389704 0.590395 0.036 Uiso 1 1 calc R U . . .
H37C H 0.807531 0.303917 0.580470 0.036 Uiso 1 1 calc R U . . .
C38 C 0.4720(19) 0.7850(9) 0.1204(7) 0.0192(18) Uani 1 1 d . U . . .
H38 H 0.501658 0.788995 0.067434 0.023 Uiso 1 1 calc R U . . .
C39 C 0.4871(18) 0.6947(9) 0.1799(7) 0.0173(16) Uani 1 1 d . U . . .
H39 H 0.529339 0.637299 0.166608 0.021 Uiso 1 1 calc R U . . .
C49 C 0.114(3) 0.6256(14) 0.6807(11) 0.0173(18) Uani 1 1 d . U . . .
C54 C 0.055(2) 0.5924(14) 0.7580(11) 0.018(2) Uani 1 1 d . U . . .
H54 H 0.057280 0.523621 0.786822 0.022 Uiso 1 1 calc R U . . .
C59 C 0.265(3) 0.7570(16) 0.4128(12) 0.0141(15) Uani 1 1 d . U . . .
C64 C 0.4124(19) 0.8706(9) 0.1392(8) 0.0184(17) Uani 1 1 d . U . . .
H64 H 0.406942 0.932981 0.098676 0.022 Uiso 1 1 calc R U . . .
C70 C 0.3287(19) 0.4271(10) 0.5580(8) 0.018(2) Uani 1 1 d D U . . .
C71 C 0.3908(14) 0.3556(7) 0.5152(7) 0.021(2) Uani 1 1 d D U . . .
H71 H 0.416578 0.384558 0.457328 0.025 Uiso 1 1 calc R U . . .
C72 C 0.302(2) 0.5291(14) 0.5251(11) 0.0169(17) Uani 1 1 d . U . . .
H72 H 0.330631 0.557511 0.470598 0.020 Uiso 1 1 calc R U . . .
C73 C 0.5391(14) 0.2808(7) 0.5627(6) 0.0230(19) Uani 1 1 d D U . . .
C74 C 0.195(3) 0.5486(13) 0.6433(12) 0.0171(17) Uani 1 1 d . U . . .
C75 C 0.2633(18) 0.2713(8) 0.5413(6) 0.024(2) Uani 1 1 d D U . . .
H75A H 0.271719 0.228754 0.507382 0.029 Uiso 1 1 calc R U . . .
H75B H 0.133094 0.292106 0.551375 0.029 Uiso 1 1 calc R U . . .
C76 C 0.444(2) 0.6841(9) 0.2577(7) 0.0184(17) Uani 1 1 d . U . . .
C77 C 0.3790(19) 0.2817(9) 0.6816(7) 0.032(2) Uani 1 1 d D U . . .
H77A H 0.254121 0.261232 0.685684 0.039 Uiso 1 1 d R U . . .
H77B H 0.440311 0.250692 0.731144 0.039 Uiso 1 1 d R U . . .
S1 S 0.5973(7) -0.1770(4) 0.8802(3) 0.0264(11) Uani 1 1 d D U . . .
F1 F 0.5310(18) -0.3496(9) 0.8646(8) 0.038(3) Uani 1 1 d D U . . .
F2 F 0.4661(18) -0.3391(10) 0.9785(6) 0.038(3) Uani 1 1 d D U . . .
F3 F 0.2847(14) -0.2618(9) 0.8821(7) 0.033(3) Uani 1 1 d D U . . .
O1 O 0.7774(17) -0.2211(10) 0.9038(9) 0.032(3) Uani 1 1 d D U . . .
O2 O 0.498(2) -0.1265(10) 0.9292(8) 0.032(3) Uani 1 1 d D U . . .
O3 O 0.577(2) -0.1324(10) 0.7963(7) 0.024(3) Uani 1 1 d D U . . .
C31 C 0.460(2) -0.2853(12) 0.9013(8) 0.020(4) Uani 1 1 d D U . . .

loop_
_atom_site_aniso_label
_atom_site_aniso_U_11
_atom_site_aniso_U_22
_atom_site_aniso_U_33
_atom_site_aniso_U_23
_atom_site_aniso_U_13
_atom_site_aniso_U_12
Pt1 0.0122(4) 0.0122(4) 0.0105(4) -0.0038(3) -0.0003(3) -0.0020(3)
N1 0.017(3) 0.016(2) 0.014(3) -0.008(2) -0.003(2) -0.002(2)
N2 0.014(3) 0.017(3) 0.013(3) -0.007(2) -0.002(2) -0.002(2)
N3 0.020(3) 0.017(3) 0.014(3) -0.007(3) 0.002(3) -0.001(3)
N5 0.015(3) 0.016(3) 0.015(3) -0.008(2) -0.003(2) -0.004(2)
C1 0.015(3) 0.013(3) 0.016(3) -0.007(2) -0.001(2) -0.002(2)
C2 0.021(4) 0.017(4) 0.024(4) -0.007(3) 0.000(4) 0.004(3)
C17 0.031(5) 0.016(5) 0.019(5) -0.006(4) -0.008(4) 0.003(4)
C20 0.016(3) 0.016(3) 0.014(3) -0.006(3) -0.001(3) -0.002(3)
C22 0.016(3) 0.016(3) 0.015(3) -0.007(3) -0.002(3) -0.002(3)
C24 0.017(3) 0.018(3) 0.017(3) -0.005(3) -0.004(3) -0.002(3)
C26 0.020(4) 0.019(4) 0.016(4) -0.003(3) -0.005(3) -0.001(3)
C28 0.027(4) 0.016(4) 0.021(4) -0.004(3) -0.004(3) 0.000(3)
C30 0.026(3) 0.018(3) 0.019(3) -0.007(3) 0.000(3) 0.000(3)
C25 0.018(3) 0.016(3) 0.014(3) -0.006(3) -0.002(3) -0.001(3)
C29 0.024(5) 0.015(5) 0.021(5) -0.004(4) 0.001(4) -0.001(4)
C33 0.034(4) 0.024(4) 0.030(4) -0.001(4) 0.014(4) 0.006(4)
C40 0.021(3) 0.018(3) 0.018(3) -0.009(3) 0.000(3) -0.002(3)
C42 0.022(3) 0.019(3) 0.017(3) -0.008(3) 0.001(3) -0.001(3)
C44 0.024(4) 0.020(4) 0.017(4) -0.006(3) 0.002(4) -0.004(3)
C46 0.028(4) 0.016(4) 0.016(4) -0.008(4) -0.001(4) -0.003(4)
C48 0.025(4) 0.019(4) 0.018(4) -0.007(3) 0.000(4) 0.004(4)
C50 0.023(4) 0.018(3) 0.017(3) -0.006(3) -0.001(3) 0.001(3)
C52 0.021(3) 0.014(3) 0.014(3) -0.008(3) 0.001(3) -0.002(3)
C47 0.022(3) 0.017(3) 0.018(3) -0.006(3) -0.001(3) 0.000(3)
C51 0.014(3) 0.018(3) 0.013(3) -0.006(3) -0.002(3) -0.003(3)
C13 0.016(3) 0.018(3) 0.016(3) -0.006(3) 0.000(3) -0.002(3)
C53 0.018(3) 0.018(3) 0.017(3) -0.005(3) -0.001(3) -0.001(3)
C27 0.020(3) 0.018(3) 0.017(3) -0.007(3) 0.001(3) 0.001(3)
C55 0.020(3) 0.018(3) 0.018(3) -0.004(3) -0.001(3) -0.002(3)
C7 0.016(3) 0.014(3) 0.016(3) -0.008(3) -0.001(3) -0.001(3)
C56 0.017(3) 0.016(3) 0.015(3) -0.006(3) -0.002(3) -0.002(3)
C57 0.021(4) 0.018(3) 0.015(3) -0.006(3) -0.001(3) -0.005(3)
C58 0.018(3) 0.017(3) 0.016(3) -0.006(3) 0.000(3) -0.002(3)
C60 0.021(3) 0.018(3) 0.015(3) -0.008(3) -0.001(3) -0.002(3)
C61 0.026(5) 0.025(5) 0.018(5) -0.004(4) 0.000(4) -0.006(4)
C62 0.022(4) 0.020(3) 0.015(3) -0.009(3) 0.001(3) -0.002(3)
C63 0.024(4) 0.017(3) 0.021(3) -0.008(3) 0.003(3) -0.002(3)
C65 0.023(4) 0.020(4) 0.024(4) -0.004(3) -0.003(4) 0.004(3)
C66 0.019(3) 0.017(3) 0.015(3) -0.006(3) -0.003(3) -0.003(3)
C67 0.023(4) 0.018(3) 0.024(4) -0.005(3) 0.000(3) 0.002(3)
C68 0.024(3) 0.018(3) 0.017(3) -0.007(3) -0.002(3) -0.004(3)
C69 0.031(6) 0.021(5) 0.027(5) -0.013(4) 0.000(5) 0.001(4)
Pt2 0.0127(4) 0.0106(4) 0.0112(4) -0.0038(3) -0.0001(3) -0.0008(3)
N4 0.017(3) 0.016(3) 0.015(3) -0.005(2) -0.002(2) -0.001(3)
N6 0.021(3) 0.015(3) 0.016(3) -0.008(2) 0.003(3) -0.002(2)
N7 0.018(3) 0.016(2) 0.016(2) -0.006(2) -0.002(2) -0.002(2)
N8 0.018(3) 0.015(3) 0.015(3) -0.007(2) -0.001(2) 0.000(2)
C3 0.023(4) 0.018(3) 0.017(3) -0.007(3) 0.001(3) -0.002(3)
C4 0.021(5) 0.024(5) 0.019(5) 0.000(4) 0.000(4) -0.010(4)
C5 0.023(3) 0.017(3) 0.016(3) -0.006(3) 0.004(3) -0.001(3)
C41 0.022(3) 0.017(3) 0.017(3) -0.008(3) 0.004(3) -0.004(3)
C21 0.026(4) 0.019(4) 0.017(4) -0.008(3) 0.001(4) -0.007(4)
C43 0.029(4) 0.016(4) 0.019(4) -0.006(4) 0.006(4) 0.002(4)
C11 0.027(4) 0.019(4) 0.020(4) -0.006(4) 0.003(4) 0.003(4)
C45 0.024(4) 0.017(3) 0.016(3) -0.007(3) 0.001(3) 0.001(3)
C6 0.018(3) 0.017(3) 0.017(3) -0.006(3) -0.001(3) -0.001(3)
C8 0.022(4) 0.016(3) 0.018(3) -0.002(3) 0.002(3) -0.002(3)
C10 0.021(3) 0.014(3) 0.022(3) -0.006(3) 0.002(3) 0.000(3)
C12 0.023(3) 0.017(3) 0.018(3) -0.008(3) 0.003(3) -0.001(3)
C14 0.021(3) 0.017(3) 0.016(3) -0.006(3) 0.000(3) -0.001(3)
C16 0.017(3) 0.016(3) 0.016(3) -0.006(3) 0.000(3) -0.001(3)
C9 0.025(3) 0.020(3) 0.017(3) -0.005(3) -0.001(3) 0.002(3)
C15 0.026(4) 0.018(3) 0.020(3) -0.004(3) -0.003(3) 0.000(3)
C18 0.016(3) 0.016(3) 0.017(3) -0.006(3) -0.001(3) -0.003(3)
C19 0.034(6) 0.021(5) 0.023(5) -0.003(4) 0.005(4) 0.009(4)
C23 0.022(3) 0.018(3) 0.017(3) -0.008(3) 0.002(3) 0.000(3)
C32 0.013(3) 0.019(3) 0.012(3) -0.008(3) -0.002(3) -0.002(3)
C34 0.020(3) 0.015(3) 0.015(3) -0.007(3) 0.001(3) -0.002(3)
C35 0.025(4) 0.019(4) 0.022(4) -0.006(3) -0.001(3) 0.002(3)
C36 0.027(5) 0.023(5) 0.015(5) -0.010(4) 0.001(4) 0.003(4)
C37 0.025(5) 0.017(5) 0.027(5) -0.005(4) -0.005(4) 0.006(4)
C38 0.020(3) 0.022(3) 0.015(3) -0.006(3) -0.001(3) -0.001(3)
C39 0.019(3) 0.019(3) 0.015(3) -0.007(3) -0.002(3) -0.001(3)
C49 0.020(3) 0.017(3) 0.016(3) -0.007(3) 0.000(3) 0.000(3)
C54 0.022(4) 0.017(3) 0.016(3) -0.006(3) 0.000(3) -0.002(3)
C59 0.016(3) 0.013(3) 0.016(3) -0.007(2) -0.001(2) -0.003(2)
C64 0.019(3) 0.019(3) 0.017(3) -0.005(3) 0.000(3) -0.004(3)
C70 0.022(4) 0.016(3) 0.017(3) -0.008(3) -0.003(3) 0.000(3)
C71 0.024(4) 0.017(4) 0.021(4) -0.007(3) 0.000(3) 0.002(3)
C72 0.019(3) 0.017(3) 0.016(3) -0.007(3) -0.001(3) 0.000(3)
C73 0.028(4) 0.017(3) 0.024(4) -0.007(3) -0.002(3) 0.001(3)
C74 0.020(3) 0.016(3) 0.016(3) -0.007(3) -0.001(3) -0.001(3)
C75 0.030(4) 0.019(4) 0.025(4) -0.008(3) -0.001(4) -0.002(4)
C76 0.016(3) 0.021(3) 0.017(3) -0.003(3) -0.001(3) -0.004(3)
C77 0.033(4) 0.023(4) 0.031(4) 0.001(4) 0.005(4) 0.007(4)
S1 0.030(2) 0.033(2) 0.019(2) -0.0119(17) 0.0003(16) 0.0001(17)
F1 0.048(6) 0.030(5) 0.037(6) -0.013(4) 0.017(4) -0.013(4)
F2 0.037(6) 0.050(6) 0.023(4) -0.004(4) 0.002(4) -0.008(5)
F3 0.019(4) 0.047(6) 0.033(5) -0.011(4) -0.005(4) -0.005(4)
O1 0.035(6) 0.037(6) 0.025(6) -0.012(5) 0.000(4) -0.006(4)
O2 0.040(7) 0.036(6) 0.024(6) -0.018(5) 0.004(5) 0.000(5)
O3 0.028(7) 0.032(6) 0.013(5) -0.007(4) -0.001(4) -0.004(5)
C31 0.015(6) 0.036(7) 0.012(6) -0.010(5) -0.003(5) 0.004(5)

loop_
_atom_type_symbol
_atom_type_description
_atom_type_scat_dispersion_real
_atom_type_scat_dispersion_imag
_atom_type_scat_source
C C 0.0033 0.0016 'International Tables Vol C Tables 4.2.6.8 and 6.1.1.4'
H H 0.0000 0.0000 'International Tables Vol C Tables 4.2.6.8 and 6.1.1.4'
F F 0.0171 0.0103 'International Tables Vol C Tables 4.2.6.8 and 6.1.1.4'
N N 0.0061 0.0033 'International Tables Vol C Tables 4.2.6.8 and 6.1.1.4'
O O 0.0106 0.0060 'International Tables Vol C Tables 4.2.6.8 and 6.1.1.4'
Pt Pt -1.7033 8.3905 'International Tables Vol C Tables 4.2.6.8 and 6.1.1.4'
S S 0.1246 0.1234 'International Tables Vol C Tables 4.2.6.8 and 6.1.1.4'

loop_
_geom_angle_atom_site_label_1
_geom_angle_atom_site_label_2
_geom_angle_atom_site_label_3
_geom_angle
_geom_angle_site_symmetry_1
_geom_angle_site_symmetry_3
_geom_angle_publ_flag
N2 Pt1 N1 79.8(7) . . ?
N2 Pt1 C22 92.2(6) . . ?
C1 Pt1 N1 96.0(8) . . ?
C1 Pt1 N2 175.2(9) . . ?
C1 Pt1 C22 92.0(7) . . ?
C22 Pt1 N1 171.9(6) . . ?
C58 N1 Pt1 127.4(13) . . ?
C66 N1 Pt1 113.5(13) . . ?
C66 N1 C58 119.1(16) . . ?
C25 N2 Pt1 126.8(14) . . ?
C25 N2 C56 119.7(18) . . ?
C56 N2 Pt1 113.4(14) . . ?
C25 N3 C20 127.8(17) . . ?
C25 N3 C52 115.2(16) . . ?
C52 N3 C20 117.0(13) . . ?
C1 N5 C51 176.4(18) . . ?
N5 C1 Pt1 175.7(19) . . ?
C17 C2 C63 117.5(9) . . ?
C17 C2 C65 117.4(8) . . ?
C17 C2 C69 107.5(9) . . ?
C65 C2 C63 87.9(8) . . ?
C69 C2 C63 111.6(9) . . ?
C69 C2 C65 114.1(9) . . ?
C2 C17 H17A 109.3 . . ?
C2 C17 H17B 109.4 . . ?
C2 C17 H17C 109.7 . . ?
H17A C17 H17B 109.5 . . ?
H17A C17 H17C 109.5 . . ?
H17B C17 H17C 109.5 . . ?
C22 C20 N3 124.5(10) . . ?
C22 C20 C30 120.0 . . ?
C30 C20 N3 115.4(10) . . ?
C20 C22 Pt1 122.6(6) . . ?
C24 C22 Pt1 117.3(6) . . ?
C24 C22 C20 120.0 . . ?
C22 C24 H24 120.0 . . ?
C26 C24 C22 120.0 . . ?
C26 C24 H24 120.0 . . ?
C24 C26 H26 120.0 . . ?
C24 C26 C28 120.0 . . ?
C28 C26 H26 120.0 . . ?
C26 C28 H28 120.0 . . ?
C30 C28 C26 120.0 . . ?
C30 C28 H28 120.0 . . ?
C20 C30 H30 120.0 . . ?
C28 C30 C20 120.0 . . ?
C28 C30 H30 120.0 . . ?
N2 C25 C60 118.5(18) . . ?
N3 C25 N2 123.2(19) . . ?
N3 C25 C60 118.2(19) . . ?
H29A C29 H29B 109.5 . . ?
H29A C29 H29C 109.5 . . ?
H29B C29 H29C 109.5 . . ?
C13 C29 H29A 109.5 . . ?
C13 C29 H29B 109.5 . . ?
C13 C29 H29C 109.5 . . ?
H33A C33 H33B 109.1 . . ?
C65 C33 H33A 122.3 . . ?
C65 C33 H33B 94.8 . . ?
C68 C33 H33A 129.2 . . ?
C68 C33 H33B 87.2 . . ?
C68 C33 C65 102.9(10) . . ?
C66 C40 H40 120.2 . . ?
C68 C40 H40 120.2 . . ?
C68 C40 C66 119.7(14) . . ?
C44 C42 H42 120.0 . . ?
C44 C42 C52 120.0 . . ?
C52 C42 H42 120.0 . . ?
C42 C44 H44 120.0 . . ?
C42 C44 C46 120.0 . . ?
C46 C44 H44 120.0 . . ?
C44 C46 H46 120.0 . . ?
C48 C46 C44 120.0 . . ?
C48 C46 H46 120.0 . . ?
C46 C48 H48 120.0 . . ?
C50 C48 C46 120.0 . . ?
C50 C48 H48 120.0 . . ?
C48 C50 H50 120.0 . . ?
C48 C50 C52 120.0 . . ?
C52 C50 H50 120.0 . . ?
C42 C52 N3 117.2(10) . . ?
C50 C52 N3 122.8(10) . . ?
C50 C52 C42 120.0 . . ?
C58 C47 C63 123.2(14) . . ?
C58 C47 C68 120.7(13) . . ?
C68 C47 C63 116.1(12) . . ?
C13 C51 N5 120.0(8) . . ?
C13 C51 C7 120.0 . . ?
C7 C51 N5 120.0(8) . . ?
C51 C13 C29 121.8(10) . . ?
C53 C13 C29 118.0(10) . . ?
C53 C13 C51 120.0 . . ?
C13 C53 H53 120.0 . . ?
C27 C53 C13 120.0 . . ?
C27 C53 H53 120.0 . . ?
C53 C27 H27 120.0 . . ?
C55 C27 C53 120.0 . . ?
C55 C27 H27 120.0 . . ?
C27 C55 H55 120.0 . . ?
C27 C55 C7 120.0 . . ?
C7 C55 H55 120.0 . . ?
C51 C7 C61 120.3(9) . . ?
C55 C7 C51 120.0 . . ?
C55 C7 C61 119.7(9) . . ?
C57 C56 N2 120.5(19) . . ?
C57 C56 C66 124.9(18) . . ?
C66 C56 N2 114.7(18) . . ?
C56 C57 H57 120.5 . . ?
C56 C57 C62 118.9(18) . . ?
C62 C57 H57 120.5 . . ?
N1 C58 H58 118.8 . . ?
C47 C58 N1 122.4(16) . . ?
C47 C58 H58 118.8 . . ?
C25 C60 H60 119.8 . . ?
C62 C60 C25 120.5(19) . . ?
C62 C60 H60 119.8 . . ?
C7 C61 H61A 109.5 . . ?
C7 C61 H61B 109.5 . . ?
C7 C61 H61C 109.5 . . ?
H61A C61 H61B 109.5 . . ?
H61A C61 H61C 109.5 . . ?
H61B C61 H61C 109.5 . . ?
C57 C62 H62 119.4 . . ?
C60 C62 C57 121.2(19) . . ?
C60 C62 H62 119.4 . . ?
C2 C63 H63 117.6 . . ?
C47 C63 C2 108.6(10) . . ?
C47 C63 H63 117.6 . . ?
C47 C63 C67 106.2(10) . . ?
C67 C63 C2 84.2(8) . . ?
C67 C63 H63 117.6 . . ?
C2 C65 C33 94.5(8) . . ?
C2 C65 H65 115.3 . . ?
C2 C65 C67 85.1(8) . . ?
C33 C65 H65 115.3 . . ?
C67 C65 C33 123.8(10) . . ?
C67 C65 H65 115.3 . . ?
N1 C66 C40 120.1(18) . . ?
N1 C66 C56 118.5(17) . . ?
C56 C66 C40 120.9(17) . . ?
C63 C67 H67A 114.0 . . ?
C63 C67 H67B 114.0 . . ?
C65 C67 C63 88.0(8) . . ?
C65 C67 H67A 114.0 . . ?
C65 C67 H67B 114.0 . . ?
H67A C67 H67B 111.2 . . ?
C40 C68 C33 122.8(12) . . ?
C40 C68 C47 117.7(12) . . ?
C47 C68 C33 115.2(11) . . ?
C2 C69 H69A 109.5 . . ?
C2 C69 H69B 109.5 . . ?
C2 C69 H69C 109.5 . . ?
H69A C69 H69B 109.5 . . ?
H69A C69 H69C 109.5 . . ?
H69B C69 H69C 109.5 . . ?
N8 Pt2 N7 81.4(7) . . ?
N8 Pt2 C16 92.4(6) . . ?
C16 Pt2 N7 172.7(6) . . ?
C59 Pt2 N7 95.1(8) . . ?
C59 Pt2 N8 175.5(10) . . ?
C59 Pt2 C16 91.3(7) . . ?
C59 N4 C32 176.9(19) . . ?
C14 N6 C5 117.1(13) . . ?
C14 N6 C34 129.7(16) . . ?
C34 N6 C5 113.1(15) . . ?
C72 N7 Pt2 128.4(13) . . ?
C72 N7 C74 117.3(17) . . ?
C74 N7 Pt2 114.3(13) . . ?
C34 N8 Pt2 128.4(15) . . ?
C34 N8 C49 117.0(19) . . ?
C49 N8 Pt2 114.5(15) . . ?
C23 C3 H3 120.6 . . ?
C23 C3 C54 118.9(19) . . ?
C54 C3 H3 120.6 . . ?
H4A C4 H4B 109.5 . . ?
H4A C4 H4C 109.5 . . ?
H4B C4 H4C 109.5 . . ?
C18 C4 H4A 109.5 . . ?
C18 C4 H4B 109.5 . . ?
C18 C4 H4C 109.5 . . ?
C41 C5 N6 120.0(10) . . ?
C41 C5 C45 120.0 . . ?
C45 C5 N6 119.9(10) . . ?
C5 C41 H41 120.0 . . ?
C21 C41 C5 120.0 . . ?
C21 C41 H41 120.0 . . ?
C41 C21 H21 120.0 . . ?
C41 C21 C43 120.0 . . ?
C43 C21 H21 120.0 . . ?
C21 C43 H43 120.0 . . ?
C21 C43 C11 120.0 . . ?
C11 C43 H43 120.0 . . ?
C43 C11 H11 120.0 . . ?
C45 C11 C43 120.0 . . ?
C45 C11 H11 120.0 . . ?
C5 C45 H45 120.0 . . ?
C11 C45 C5 120.0 . . ?
C11 C45 H45 120.0 . . ?
C8 C6 H6 120.0 . . ?
C8 C6 C16 120.0 . . ?
C16 C6 H6 120.0 . . ?
C6 C8 H8 120.0 . . ?
C6 C8 C10 120.0 . . ?
C10 C8 H8 120.0 . . ?
C8 C10 H10 120.0 . . ?
C12 C10 C8 120.0 . . ?
C12 C10 H10 120.0 . . ?
C10 C12 H12 120.0 . . ?
C10 C12 C14 120.0 . . ?
C14 C12 H12 120.0 . . ?
C12 C14 N6 114.9(10) . . ?
C16 C14 N6 124.3(10) . . ?
C16 C14 C12 120.0 . . ?
C6 C16 Pt2 118.7(6) . . ?
C14 C16 Pt2 120.2(6) . . ?
C14 C16 C6 120.0 . . ?
C15 C9 H9 118.7 . . ?
C74 C9 H9 118.7 . . ?
C74 C9 C15 122.7(15) . . ?
C9 C15 C70 116.3(11) . . ?
C9 C15 C77 123.7(12) . . ?
C70 C15 C77 115.3(12) . . ?
C4 C18 C32 124.9(14) . . ?
C4 C18 C64 119.6(14) . . ?
C64 C18 C32 115.4(11) . . ?
H19A C19 H19B 109.5 . . ?
H19A C19 H19C 109.5 . . ?
H19B C19 H19C 109.5 . . ?
C73 C19 H19A 109.5 . . ?
C73 C19 H19B 109.5 . . ?
C73 C19 H19C 109.5 . . ?
C3 C23 H23 119.5 . . ?
C3 C23 C34 121(2) . . ?
C34 C23 H23 119.5 . . ?
C18 C32 N4 118.0(12) . . ?
C18 C32 C76 125.6(10) . . ?
C76 C32 N4 116.3(11) . . ?
N8 C34 N6 120.0(19) . . ?
N8 C34 C23 120.8(19) . . ?
C23 C34 N6 119.2(19) . . ?
C73 C35 H35 114.2 . . ?
C73 C35 C77 98.7(9) . . ?
C75 C35 H35 114.2 . . ?
C75 C35 C73 86.0(8) . . ?
C75 C35 C77 123.9(10) . . ?
C77 C35 H35 114.2 . . ?
H36A C36 H36B 109.5 . . ?
H36A C36 H36C 109.5 . . ?
H36B C36 H36C 109.5 . . ?
C76 C36 H36A 109.5 . . ?
C76 C36 H36B 109.5 . . ?
C76 C36 H36C 109.5 . . ?
H37A C37 H37B 109.5 . . ?
H37A C37 H37C 109.5 . . ?
H37B C37 H37C 109.5 . . ?
C73 C37 H37A 109.5 . . ?
C73 C37 H37B 109.5 . . ?
C73 C37 H37C 109.5 . . ?
C39 C38 H38 120.4 . . ?
C39 C38 C64 119.2(10) . . ?
C64 C38 H38 120.4 . . ?
C38 C39 H39 118.5 . . ?
C76 C39 C38 123.1(11) . . ?
C76 C39 H39 118.5 . . ?
N8 C49 C54 125(2) . . ?
N8 C49 C74 117.0(18) . . ?
C54 C49 C74 117.9(17) . . ?
C3 C54 H54 121.5 . . ?
C49 C54 C3 116.9(18) . . ?
C49 C54 H54 121.5 . . ?
N4 C59 Pt2 178(2) . . ?
C18 C64 C38 121.7(11) . . ?
C18 C64 H64 119.1 . . ?
C38 C64 H64 119.1 . . ?
C15 C70 C71 116.0(12) . . ?
C72 C70 C15 117.6(13) . . ?
C72 C70 C71 126.3(13) . . ?
C70 C71 H71 116.7 . . ?
C70 C71 C73 108.7(10) . . ?
C70 C71 C75 107.7(10) . . ?
C73 C71 H71 116.7 . . ?
C75 C71 H71 116.7 . . ?
C75 C71 C73 86.3(8) . . ?
N7 C72 C70 124.6(17) . . ?
N7 C72 H72 117.7 . . ?
C70 C72 H72 117.7 . . ?
C19 C73 C35 114.7(9) . . ?
C19 C73 C37 107.8(9) . . ?
C19 C73 C71 111.1(9) . . ?
C37 C73 C35 117.6(9) . . ?
C37 C73 C71 118.6(9) . . ?
C71 C73 C35 86.0(8) . . ?
N7 C74 C49 112.2(16) . . ?
C9 C74 N7 121.3(18) . . ?
C9 C74 C49 126.2(17) . . ?
C35 C75 H75A 114.3 . . ?
C35 C75 H75B 114.3 . . ?
C71 C75 C35 86.4(8) . . ?
C71 C75 H75A 114.3 . . ?
C71 C75 H75B 114.3 . . ?
H75A C75 H75B 111.4 . . ?
C32 C76 C36 122.7(12) . . ?
C39 C76 C32 114.8(10) . . ?
C39 C76 C36 122.4(13) . . ?
C15 C77 C35 101.0(10) . . ?
C15 C77 H77A 81.9 . . ?
C15 C77 H77B 135.8 . . ?
C35 C77 H77A 76.9 . . ?
C35 C77 H77B 123.0 . . ?
H77A C77 H77B 110.1 . . ?
O1 S1 O2 117.0(9) . . ?
O1 S1 O3 115.1(9) . . ?
O1 S1 C31 102.9(6) . . ?
O2 S1 O3 116.6(9) . . ?
O2 S1 C31 99.8(7) . . ?
O3 S1 C31 101.3(6) . . ?
F1 C31 S1 112.2(11) . . ?
F1 C31 F2 103.8(13) . . ?
F2 C31 S1 110.2(10) . . ?
F3 C31 S1 113.6(11) . . ?
F3 C31 F1 107.9(13) . . ?
F3 C31 F2 108.7(13) . . ?

loop_
_geom_bond_atom_site_label_1
_geom_bond_atom_site_label_2
_geom_bond_distance
_geom_bond_site_symmetry_2
_geom_bond_publ_flag
Pt1 N1 2.072(16) . ?
Pt1 N2 2.044(19) . ?
Pt1 C1 1.89(2) . ?
Pt1 C22 2.050(8) . ?
N1 C58 1.37(3) . ?
N1 C66 1.34(3) . ?
N2 C25 1.37(3) . ?
N2 C56 1.42(3) . ?
N3 C20 1.479(19) . ?
N3 C25 1.35(3) . ?
N3 C52 1.443(19) . ?
N5 C1 1.18(3) . ?
N5 C51 1.402(19) . ?
C2 C17 1.528(11) . ?
C2 C63 1.559(11) . ?
C2 C65 1.537(11) . ?
C2 C69 1.535(10) . ?
C17 H17A 0.9599 . ?
C17 H17B 0.9600 . ?
C17 H17C 0.9600 . ?
C20 C22 1.3900 . ?
C20 C30 1.3900 . ?
C22 C24 1.3900 . ?
C24 H24 0.9500 . ?
C24 C26 1.3900 . ?
C26 H26 0.9500 . ?
C26 C28 1.3900 . ?
C28 H28 0.9500 . ?
C28 C30 1.3900 . ?
C30 H30 0.9500 . ?
C25 C60 1.43(3) . ?
C29 H29A 0.9800 . ?
C29 H29B 0.9800 . ?
C29 H29C 0.9800 . ?
C29 C13 1.506(17) . ?
C33 H33A 0.9701 . ?
C33 H33B 0.9700 . ?
C33 C65 1.583(11) . ?
C33 C68 1.577(11) . ?
C40 H40 0.9500 . ?
C40 C66 1.45(2) . ?
C40 C68 1.38(2) . ?
C42 H42 0.9500 . ?
C42 C44 1.3900 . ?
C42 C52 1.3900 . ?
C44 H44 0.9500 . ?
C44 C46 1.3900 . ?
C46 H46 0.9500 . ?
C46 C48 1.3900 . ?
C48 H48 0.9500 . ?
C48 C50 1.3900 . ?
C50 H50 0.9500 . ?
C50 C52 1.3900 . ?
C47 C58 1.36(2) . ?
C47 C63 1.546(11) . ?
C47 C68 1.40(2) . ?
C51 C13 1.3900 . ?
C51 C7 1.3900 . ?
C13 C53 1.3900 . ?
C53 H53 0.9500 . ?
C53 C27 1.3900 . ?
C27 H27 0.9500 . ?
C27 C55 1.3900 . ?
C55 H55 0.9500 . ?
C55 C7 1.3900 . ?
C7 C61 1.65(2) . ?
C56 C57 1.38(3) . ?
C56 C66 1.41(3) . ?
C57 H57 0.9500 . ?
C57 C62 1.39(3) . ?
C58 H58 0.9500 . ?
C60 H60 0.9500 . ?
C60 C62 1.34(3) . ?
C61 H61A 0.9800 . ?
C61 H61B 0.9800 . ?
C61 H61C 0.9800 . ?
C62 H62 0.9500 . ?
C63 H63 1.0000 . ?
C63 C67 1.550(11) . ?
C65 H65 1.0000 . ?
C65 C67 1.544(11) . ?
C67 H67A 0.9900 . ?
C67 H67B 0.9900 . ?
C69 H69A 0.9800 . ?
C69 H69B 0.9800 . ?
C69 H69C 0.9800 . ?
Pt2 N7 2.086(17) . ?
Pt2 N8 2.007(19) . ?
Pt2 C16 2.052(8) . ?
Pt2 C59 1.97(2) . ?
N4 C32 1.44(2) . ?
N4 C59 1.12(3) . ?
N6 C5 1.460(18) . ?
N6 C14 1.407(19) . ?
N6 C34 1.42(3) . ?
N7 C72 1.34(3) . ?
N7 C74 1.37(3) . ?
N8 C34 1.34(3) . ?
N8 C49 1.36(3) . ?
C3 H3 0.9500 . ?
C3 C23 1.36(3) . ?
C3 C54 1.40(3) . ?
C4 H4A 0.9800 . ?
C4 H4B 0.9800 . ?
C4 H4C 0.9800 . ?
C4 C18 1.36(3) . ?
C5 C41 1.3900 . ?
C5 C45 1.3900 . ?
C41 H41 0.9500 . ?
C41 C21 1.3900 . ?
C21 H21 0.9500 . ?
C21 C43 1.3900 . ?
C43 H43 0.9500 . ?
C43 C11 1.3900 . ?
C11 H11 0.9500 . ?
C11 C45 1.3900 . ?
C45 H45 0.9500 . ?
C6 H6 0.9500 . ?
C6 C8 1.3900 . ?
C6 C16 1.3900 . ?
C8 H8 0.9500 . ?
C8 C10 1.3900 . ?
C10 H10 0.9500 . ?
C10 C12 1.3900 . ?
C12 H12 0.9500 . ?
C12 C14 1.3900 . ?
C14 C16 1.3900 . ?
C9 H9 0.9500 . ?
C9 C15 1.38(2) . ?
C9 C74 1.35(2) . ?
C15 C70 1.44(2) . ?
C15 C77 1.542(11) . ?
C18 C32 1.395(15) . ?
C18 C64 1.393(16) . ?
C19 H19A 0.9800 . ?
C19 H19B 0.9800 . ?
C19 H19C 0.9800 . ?
C19 C73 1.518(11) . ?
C23 H23 0.9500 . ?
C23 C34 1.40(3) . ?
C32 C76 1.413(15) . ?
C35 H35 1.0000 . ?
C35 C73 1.532(11) . ?
C35 C75 1.526(11) . ?
C35 C77 1.602(11) . ?
C36 H36A 0.9800 . ?
C36 H36B 0.9800 . ?
C36 H36C 0.9800 . ?
C36 C76 1.50(2) . ?
C37 H37A 0.9800 . ?
C37 H37B 0.9800 . ?
C37 H37C 0.9800 . ?
C37 C73 1.522(11) . ?
C38 H38 0.9500 . ?
C38 C39 1.383(16) . ?
C38 C64 1.401(17) . ?
C39 H39 0.9500 . ?
C39 C76 1.379(15) . ?
C49 C54 1.37(3) . ?
C49 C74 1.53(3) . ?
C54 H54 0.9500 . ?
C64 H64 0.9500 . ?
C70 C71 1.496(11) . ?
C70 C72 1.38(2) . ?
C71 H71 1.0000 . ?
C71 C73 1.528(11) . ?
C71 C75 1.522(9) . ?
C72 H72 0.9500 . ?
C75 H75A 0.9900 . ?
C75 H75B 0.9900 . ?
C77 H77A 0.9700 . ?
C77 H77B 0.9700 . ?
S1 O1 1.424(11) . ?
S1 O2 1.440(11) . ?
S1 O3 1.445(10) . ?
S1 C31 1.845(14) . ?
F1 C31 1.351(14) . ?
F2 C31 1.352(14) . ?
F3 C31 1.320(13) . ?

loop_
_geom_torsion_atom_site_label_1
_geom_torsion_atom_site_label_2
_geom_torsion_atom_site_label_3
_geom_torsion_atom_site_label_4
_geom_torsion
_geom_torsion_site_symmetry_1
_geom_torsion_site_symmetry_2
_geom_torsion_site_symmetry_3
_geom_torsion_site_symmetry_4
_geom_torsion_publ_flag
Pt1 N1 C58 C47 -177.6(12) . . . . ?
Pt1 N1 C66 C40 174.9(12) . . . . ?
Pt1 N1 C66 C56 3(2) . . . . ?
Pt1 N2 C25 N3 6(3) . . . . ?
Pt1 N2 C25 C60 -176.8(14) . . . . ?
Pt1 N2 C56 C57 176.9(13) . . . . ?
Pt1 N2 C56 C66 -3(2) . . . . ?
Pt1 C22 C24 C26 176.3(8) . . . . ?
N2 C25 C60 C62 1(3) . . . . ?
N2 C56 C57 C62 -1(2) . . . . ?
N2 C56 C66 N1 0(3) . . . . ?
N2 C56 C66 C40 -172.1(15) . . . . ?
N3 C20 C22 Pt1 8.3(11) . . . . ?
N3 C20 C22 C24 -175.7(12) . . . . ?
N3 C20 C30 C28 176.0(11) . . . . ?
N3 C25 C60 C62 177.5(18) . . . . ?
N5 C51 C13 C29 5.9(14) . . . . ?
N5 C51 C13 C53 -179.1(13) . . . . ?
N5 C51 C7 C55 179.1(13) . . . . ?
N5 C51 C7 C61 -3.6(15) . . . . ?
C2 C63 C67 C65 28.4(8) . . . . ?
C2 C65 C67 C63 -28.8(8) . . . . ?
C17 C2 C63 C47 -43.3(13) . . . . ?
C17 C2 C63 C67 -148.5(10) . . . . ?
C17 C2 C65 C33 25.0(11) . . . . ?
C17 C2 C65 C67 148.6(9) . . . . ?
C20 N3 C25 N2 -17(3) . . . . ?
C20 N3 C25 C60 165.8(16) . . . . ?
C20 N3 C52 C42 101.6(13) . . . . ?
C20 N3 C52 C50 -80.9(15) . . . . ?
C20 C22 C24 C26 0.0 . . . . ?
C22 C20 C30 C28 0.0 . . . . ?
C22 C24 C26 C28 0.0 . . . . ?
C24 C26 C28 C30 0.0 . . . . ?
C26 C28 C30 C20 0.0 . . . . ?
C30 C20 C22 Pt1 -176.1(8) . . . . ?
C30 C20 C22 C24 0.0 . . . . ?
C25 N2 C56 C57 -5(3) . . . . ?
C25 N2 C56 C66 175.4(17) . . . . ?
C25 N3 C20 C22 9(2) . . . . ?
C25 N3 C20 C30 -166.4(16) . . . . ?
C25 N3 C52 C42 -79.9(17) . . . . ?
C25 N3 C52 C50 97.6(17) . . . . ?
C25 C60 C62 C57 -7(3) . . . . ?
C29 C13 C53 C27 175.2(13) . . . . ?
C33 C65 C67 C63 63.4(12) . . . . ?
C42 C44 C46 C48 0.0 . . . . ?
C44 C42 C52 N3 177.6(13) . . . . ?
C44 C42 C52 C50 0.0 . . . . ?
C44 C46 C48 C50 0.0 . . . . ?
C46 C48 C50 C52 0.0 . . . . ?
C48 C50 C52 N3 -177.4(13) . . . . ?
C48 C50 C52 C42 0.0 . . . . ?
C52 N3 C20 C22 -172.3(10) . . . . ?
C52 N3 C20 C30 11.9(17) . . . . ?
C52 N3 C25 N2 164.3(17) . . . . ?
C52 N3 C25 C60 -12(2) . . . . ?
C52 C42 C44 C46 0.0 . . . . ?
C47 C63 C67 C65 -79.4(10) . . . . ?
C51 C13 C53 C27 0.0 . . . . ?
C13 C51 C7 C55 0.0 . . . . ?
C13 C51 C7 C61 177.4(13) . . . . ?
C13 C53 C27 C55 0.0 . . . . ?
C53 C27 C55 C7 0.0 . . . . ?
C27 C55 C7 C51 0.0 . . . . ?
C27 C55 C7 C61 -177.4(12) . . . . ?
C7 C51 C13 C29 -175.0(13) . . . . ?
C7 C51 C13 C53 0.0 . . . . ?
C56 N2 C25 N3 -171.2(18) . . . . ?
C56 N2 C25 C60 5(3) . . . . ?
C56 C57 C62 C60 8(3) . . . . ?
C57 C56 C66 N1 -179.9(17) . . . . ?
C57 C56 C66 C40 8(3) . . . . ?
C58 N1 C66 C40 -7(2) . . . . ?
C58 N1 C66 C56 -178.4(17) . . . . ?
C58 C47 C63 C2 139.3(14) . . . . ?
C58 C47 C63 C67 -131.5(14) . . . . ?
C58 C47 C68 C33 -158.6(14) . . . . ?
C58 C47 C68 C40 -1(2) . . . . ?
C63 C2 C65 C33 -95.0(8) . . . . ?
C63 C2 C65 C67 28.6(8) . . . . ?
C63 C47 C58 N1 176.4(14) . . . . ?
C63 C47 C68 C33 24.5(16) . . . . ?
C63 C47 C68 C40 -177.9(11) . . . . ?
C65 C2 C63 C47 76.6(10) . . . . ?
C65 C2 C63 C67 -28.5(8) . . . . ?
C65 C33 C68 C40 161.7(11) . . . . ?
C65 C33 C68 C47 -42.0(14) . . . . ?
C66 N1 C58 C47 4(3) . . . . ?
C66 C40 C68 C33 154.3(13) . . . . ?
C66 C40 C68 C47 -1.5(19) . . . . ?
C66 C56 C57 C62 177.9(18) . . . . ?
C68 C33 C65 C2 80.5(10) . . . . ?
C68 C33 C65 C67 -6.6(14) . . . . ?
C68 C40 C66 N1 5(2) . . . . ?
C68 C40 C66 C56 177.0(15) . . . . ?
C68 C47 C58 N1 0(2) . . . . ?
C68 C47 C63 C2 -43.9(14) . . . . ?
C68 C47 C63 C67 45.4(14) . . . . ?
C69 C2 C63 C47 -168.2(10) . . . . ?
C69 C2 C63 C67 86.7(10) . . . . ?
C69 C2 C65 C33 152.2(9) . . . . ?
C69 C2 C65 C67 -84.2(10) . . . . ?
Pt2 N7 C72 C70 -177.4(12) . . . . ?
Pt2 N7 C74 C9 174.3(13) . . . . ?
Pt2 N7 C74 C49 0.3(19) . . . . ?
Pt2 N8 C34 N6 -9(3) . . . . ?
Pt2 N8 C34 C23 170.1(15) . . . . ?
Pt2 N8 C49 C54 -173.3(14) . . . . ?
Pt2 N8 C49 C74 9(2) . . . . ?
N4 C32 C76 C36 -0.4(19) . . . . ?
N4 C32 C76 C39 176.4(14) . . . . ?
N6 C5 C41 C21 -176.8(13) . . . . ?
N6 C5 C45 C11 176.8(13) . . . . ?
N6 C14 C16 Pt2 -23.1(11) . . . . ?
N6 C14 C16 C6 169.4(12) . . . . ?
N8 C49 C54 C3 -1(3) . . . . ?
N8 C49 C74 N7 -6(2) . . . . ?
N8 C49 C74 C9 -179.9(17) . . . . ?
C3 C23 C34 N6 -174.9(18) . . . . ?
C3 C23 C34 N8 6(3) . . . . ?
C4 C18 C32 N4 0(2) . . . . ?
C4 C18 C32 C76 -178.7(16) . . . . ?
C4 C18 C64 C38 -177.5(16) . . . . ?
C5 N6 C14 C12 -5.8(17) . . . . ?
C5 N6 C14 C16 -175.6(10) . . . . ?
C5 N6 C34 N8 -166.6(17) . . . . ?
C5 N6 C34 C23 15(2) . . . . ?
C5 C41 C21 C43 0.0 . . . . ?
C41 C5 C45 C11 0.0 . . . . ?
C41 C21 C43 C11 0.0 . . . . ?
C21 C43 C11 C45 0.0 . . . . ?
C43 C11 C45 C5 0.0 . . . . ?
C45 C5 C41 C21 0.0 . . . . ?
C6 C8 C10 C12 0.0 . . . . ?
C8 C6 C16 Pt2 -167.7(8) . . . . ?
C8 C6 C16 C14 0.0 . . . . ?
C8 C10 C12 C14 0.0 . . . . ?
C10 C12 C14 N6 -170.3(11) . . . . ?
C10 C12 C14 C16 0.0 . . . . ?
C12 C14 C16 Pt2 167.5(8) . . . . ?
C12 C14 C16 C6 0.0 . . . . ?
C14 N6 C5 C41 -101.4(14) . . . . ?
C14 N6 C5 C45 81.8(15) . . . . ?
C14 N6 C34 N8 14(3) . . . . ?
C14 N6 C34 C23 -164.4(17) . . . . ?
C16 C6 C8 C10 0.0 . . . . ?
C9 C15 C70 C71 -175.2(11) . . . . ?
C9 C15 C70 C72 0.2(19) . . . . ?
C9 C15 C77 C35 165.2(12) . . . . ?
C15 C9 C74 N7 5(3) . . . . ?
C15 C9 C74 C49 178.3(15) . . . . ?
C15 C70 C71 C73 -49.8(14) . . . . ?
C15 C70 C71 C75 42.3(14) . . . . ?
C15 C70 C72 N7 2(2) . . . . ?
C18 C32 C76 C36 178.4(15) . . . . ?
C18 C32 C76 C39 -4.9(16) . . . . ?
C23 C3 C54 C49 2(3) . . . . ?
C32 C18 C64 C38 0.6(16) . . . . ?
C34 N6 C5 C41 79.3(16) . . . . ?
C34 N6 C5 C45 -97.5(16) . . . . ?
C34 N6 C14 C12 173.4(16) . . . . ?
C34 N6 C14 C16 4(2) . . . . ?
C34 N8 C49 C54 3(3) . . . . ?
C34 N8 C49 C74 -174.5(17) . . . . ?
C38 C39 C76 C32 2.6(16) . . . . ?
C38 C39 C76 C36 179.3(15) . . . . ?
C39 C38 C64 C18 -2.6(17) . . . . ?
C49 N8 C34 N6 175.8(17) . . . . ?
C49 N8 C34 C23 -6(3) . . . . ?
C54 C3 C23 C34 -4(3) . . . . ?
C54 C49 C74 N7 176.1(16) . . . . ?
C54 C49 C74 C9 2(3) . . . . ?
C64 C18 C32 N4 -178.0(14) . . . . ?
C64 C18 C32 C76 3.3(16) . . . . ?
C64 C38 C39 C76 0.9(17) . . . . ?
C70 C15 C77 C35 -39.9(14) . . . . ?
C70 C71 C73 C19 -166.6(10) . . . . ?
C70 C71 C73 C35 78.5(10) . . . . ?
C70 C71 C73 C37 -40.9(13) . . . . ?
C70 C71 C75 C35 -79.4(10) . . . . ?
C71 C70 C72 N7 176.8(15) . . . . ?
C72 N7 C74 C9 -3(3) . . . . ?
C72 N7 C74 C49 -177.0(16) . . . . ?
C72 C70 C71 C73 135.2(14) . . . . ?
C72 C70 C71 C75 -132.7(15) . . . . ?
C73 C35 C75 C71 -29.0(8) . . . . ?
C73 C35 C77 C15 78.4(10) . . . . ?
C73 C71 C75 C35 29.1(8) . . . . ?
C74 N7 C72 C70 -1(3) . . . . ?
C74 C9 C15 C70 -4(2) . . . . ?
C74 C9 C15 C77 150.9(15) . . . . ?
C74 C49 C54 C3 176.6(16) . . . . ?
C75 C35 C73 C19 -82.5(10) . . . . ?
C75 C35 C73 C37 149.2(9) . . . . ?
C75 C35 C73 C71 28.9(8) . . . . ?
C75 C35 C77 C15 -12.7(14) . . . . ?
C75 C71 C73 C19 86.0(10) . . . . ?
C75 C71 C73 C35 -29.0(8) . . . . ?
C75 C71 C73 C37 -148.4(10) . . . . ?
C77 C15 C70 C71 28.0(16) . . . . ?
C77 C15 C70 C72 -156.5(13) . . . . ?
C77 C35 C73 C19 153.8(9) . . . . ?
C77 C35 C73 C37 25.5(11) . . . . ?
C77 C35 C73 C71 -94.8(9) . . . . ?
C77 C35 C75 C71 68.8(12) . . . . ?
O1 S1 C31 F1 -56.0(12) . . . . ?
O1 S1 C31 F2 59.2(12) . . . . ?
O1 S1 C31 F3 -178.6(14) . . . . ?
O2 S1 C31 F1 -176.8(14) . . . . ?
O2 S1 C31 F2 -61.7(12) . . . . ?
O2 S1 C31 F3 60.5(12) . . . . ?
O3 S1 C31 F1 63.3(12) . . . . ?
O3 S1 C31 F2 178.4(14) . . . . ?
O3 S1 C31 F3 -59.4(12) . . . . ?

loop_
_twin_individual_id
_twin_individual_mass_fraction_refined
1 0.815(12)
2 0.185(12)

loop_
_smtbx_masks_void_nr
_smtbx_masks_void_average_x
_smtbx_masks_void_average_y
_smtbx_masks_void_average_z
_smtbx_masks_void_volume
_smtbx_masks_void_count_electrons
_smtbx_masks_void_content
1 -0.374 0.268 -0.106 265.0 119.9 ?
